data_4071294
loop_
_publ_author_name
'Allen, Olivia R.'
'Dalgarno, Scott J.'
'Field, Leslie D.'
'Jensen, Paul'
'Turnbull, Anthony J.'
'Willis, Anthony C.'

_publ_section_title
;
 Addition of CO2to Alkyl Iron Complexes, Fe(PP)2Me2
;
_journal_issue 9
_journal_name_full Organometallics
_journal_page_first 2092
_journal_paper_doi 10.1021/om800091a
_journal_volume 27
_journal_year 2008
_chemical_formula_moiety 'C22 H51 Fe O2 P4, C24 H20 B'
_chemical_formula_sum 'C46 H71 B Fe O2 P4'
_chemical_formula_weight 846.57
_chemical_name_systematic
; 
 ? 
;
_space_group_IT_number 73
_symmetry_cell_setting orthorhombic
_symmetry_space_group_name_Hall '-I 2b 2c'
_symmetry_space_group_name_H-M 'I b c a'
_atom_sites_solution_hydrogens geom
_atom_sites_solution_primary direct
_atom_sites_solution_secondary difmap
_audit_creation_method SHELXL-97
_cell_angle_alpha 90.00
_cell_angle_beta 90.00
_cell_angle_gamma 90.00
_cell_formula_units_Z 8
_cell_length_a 17.3563(4)
_cell_length_b 22.1987(6)
_cell_length_c 24.0438(6)
_cell_measurement_temperature 223(2)
_cell_volume 9263.8(4)
_computing_cell_refinement 'Bruker Apex2'
_computing_data_collection 'Bruker Apex2'
_computing_data_reduction 'Bruker Apex2'
_computing_molecular_graphics XSEED
_computing_publication_material XSEED
_computing_structure_refinement 'SHELXL-97 (Sheldrick, 1997)'
_computing_structure_solution 'SHELXS-97 (Sheldrick, 1990)'
_diffrn_ambient_temperature 223(2)
_diffrn_measured_fraction_theta_full 0.996
_diffrn_measured_fraction_theta_max 0.996
_diffrn_measurement_device_type 'Bruker-Nonius Kappa ApexII'
_diffrn_measurement_method 'phi and omega scans'
_diffrn_radiation_monochromator graphite
_diffrn_radiation_source 'fine-focus sealed tube'
_diffrn_radiation_type MoK\a
_diffrn_radiation_wavelength 0.71073
_diffrn_reflns_av_R_equivalents 0.0268
_diffrn_reflns_av_sigmaI/netI 0.0112
_diffrn_reflns_limit_h_max 22
_diffrn_reflns_limit_h_min -22
_diffrn_reflns_limit_k_max 28
_diffrn_reflns_limit_k_min -28
_diffrn_reflns_limit_l_max 31
_diffrn_reflns_limit_l_min -31
_diffrn_reflns_number 88581
_diffrn_reflns_theta_full 27.59
_diffrn_reflns_theta_max 27.59
_diffrn_reflns_theta_min 2.66
_exptl_absorpt_coefficient_mu 0.499
_exptl_absorpt_correction_T_max 1.000
_exptl_absorpt_correction_T_min 0.857
_exptl_absorpt_correction_type empirical
_exptl_absorpt_process_details SADABS
_exptl_crystal_colour purple
_exptl_crystal_density_diffrn 1.214
_exptl_crystal_density_method 'not measured'
_exptl_crystal_description prism
_exptl_crystal_F_000 3632
_exptl_crystal_size_max 0.50
_exptl_crystal_size_mid 0.37
_exptl_crystal_size_min 0.25
_refine_diff_density_max 0.993
_refine_diff_density_min -0.841
_refine_diff_density_rms 0.063
_refine_ls_extinction_method none
_refine_ls_goodness_of_fit_ref 1.088
_refine_ls_hydrogen_treatment constr
_refine_ls_matrix_type full
_refine_ls_number_parameters 251
_refine_ls_number_reflns 5357
_refine_ls_number_restraints 0
_refine_ls_restrained_S_all 1.088
_refine_ls_R_factor_all 0.0771
_refine_ls_R_factor_gt 0.0567
_refine_ls_shift/su_max 0.000
_refine_ls_shift/su_mean 0.000
_refine_ls_structure_factor_coef Fsqd
_refine_ls_weighting_details 'calc w=1/[\s^2^(Fo^2^)+(0.0509P)^2^+25.5722P] where P=(Fo^2^+2Fc^2^)/3'
_refine_ls_weighting_scheme calc
_refine_ls_wR_factor_gt 0.1325
_refine_ls_wR_factor_ref 0.1545
_reflns_number_gt 4144
_reflns_number_total 5357
_reflns_threshold_expression >2sigma(I)
_cod_data_source_file om800091a-file002.cif
_cod_data_source_block a7_05
_cod_original_sg_symbol_H-M Ibca
_cod_database_code 4071294

loop_
_symmetry_equiv_pos_as_xyz
'x, y, z'
'-x, -y+1/2, z'
'x, -y, -z+1/2'
'-x+1/2, y, -z'
'x+1/2, y+1/2, z+1/2'
'-x+1/2, -y+1, z+1/2'
'x+1/2, -y+1/2, -z+1'
'-x+1, y+1/2, -z+1/2'
'-x, -y, -z'
'x, y-1/2, -z'
'-x, y, z-1/2'
'x-1/2, -y, z'
'-x+1/2, -y+1/2, -z+1/2'
'x+1/2, y, -z+1/2'
'-x+1/2, y+1/2, z'
'x, -y+1/2, z+1/2'

loop_
_atom_site_label
_atom_site_type_symbol
_atom_site_fract_x
_atom_site_fract_y
_atom_site_fract_z
_atom_site_U_iso_or_equiv
_atom_site_adp_type
_atom_site_occupancy
_atom_site_symmetry_multiplicity
_atom_site_calc_flag
_atom_site_refinement_flags
Fe1 Fe 0.5000 0.2500 0.31093(2) 0.03841(15) Uani 1 2 d S
P1 P 0.49703(4) 0.35299(3) 0.30770(3) 0.04628(19) Uani 1 1 d .
P2 P 0.40022(5) 0.25802(4) 0.36657(3) 0.0541(2) Uani 1 1 d .
O1 O 0.43800(11) 0.25482(9) 0.23828(8) 0.0479(5) Uani 1 1 d .
C1 C 0.5300(3) 0.46881(15) 0.35533(19) 0.0827(12) Uani 1 1 d .
H1A H 0.5453 0.4845 0.3193 0.124 Uiso 1 1 calc R
H1B H 0.5586 0.4893 0.3843 0.124 Uiso 1 1 calc R
H1C H 0.4752 0.4755 0.3608 0.124 Uiso 1 1 calc R
C2 C 0.5469(2) 0.40134(14) 0.35782(14) 0.0618(8) Uani 1 1 d .
H2A H 0.5342 0.3871 0.3953 0.074 Uiso 1 1 calc R
H2B H 0.6025 0.3958 0.3527 0.074 Uiso 1 1 calc R
C3 C 0.5166(2) 0.38995(16) 0.24116(15) 0.0639(9) Uani 1 1 d .
H3A H 0.4886 0.3686 0.2118 0.077 Uiso 1 1 calc R
H3B H 0.4966 0.4312 0.2427 0.077 Uiso 1 1 calc R
C4 C 0.6016(2) 0.39233(18) 0.22554(17) 0.0796(12) Uani 1 1 d .
H4A H 0.6294 0.4161 0.2528 0.119 Uiso 1 1 calc R
H4B H 0.6072 0.4106 0.1891 0.119 Uiso 1 1 calc R
H4C H 0.6224 0.3518 0.2247 0.119 Uiso 1 1 calc R
C5 C 0.3958(2) 0.37057(16) 0.32075(19) 0.0724(11) Uani 1 1 d .
H5A H 0.3888 0.4141 0.3254 0.087 Uiso 1 1 calc R
H5B H 0.3637 0.3570 0.2896 0.087 Uiso 1 1 calc R
C6 C 0.3736(2) 0.33723(17) 0.37415(19) 0.0794(12) Uani 1 1 d .
H6A H 0.3181 0.3408 0.3806 0.095 Uiso 1 1 calc R
H6B H 0.4007 0.3549 0.4060 0.095 Uiso 1 1 calc R
C7 C 0.4032(3) 0.2290(2) 0.43897(16) 0.0889(13) Uani 1 1 d .
H7A H 0.4299 0.1901 0.4384 0.107 Uiso 1 1 calc R
H7B H 0.4349 0.2567 0.4611 0.107 Uiso 1 1 calc R
C8 C 0.3310(4) 0.2209(3) 0.4676(2) 0.131(2) Uani 1 1 d .
H8A H 0.3011 0.2578 0.4654 0.196 Uiso 1 1 calc R
H8B H 0.3407 0.2112 0.5063 0.196 Uiso 1 1 calc R
H8C H 0.3025 0.1883 0.4503 0.196 Uiso 1 1 calc R
C9 C 0.31586(19) 0.22346(18) 0.33319(17) 0.0662(9) Uani 1 1 d .
H9A H 0.3268 0.2207 0.2933 0.079 Uiso 1 1 calc R
H9B H 0.3117 0.1821 0.3472 0.079 Uiso 1 1 calc R
C10 C 0.2378(2) 0.2524(2) 0.3394(3) 0.0964(15) Uani 1 1 d .
H10A H 0.2230 0.2524 0.3783 0.145 Uiso 1 1 calc R
H10B H 0.2002 0.2299 0.3180 0.145 Uiso 1 1 calc R
H10C H 0.2399 0.2935 0.3259 0.145 Uiso 1 1 calc R
C11 C 0.5000 0.2500 0.21157(17) 0.0486(9) Uani 1 2 d S
C12 C 0.5000 0.2500 0.1493(2) 0.0791(17) Uani 1 2 d S
H12A H 0.4473 0.2491 0.1358 0.119 Uiso 0.50 1 calc PR
H12B H 0.5273 0.2148 0.1358 0.119 Uiso 0.50 1 calc PR
H12C H 0.5254 0.2861 0.1358 0.119 Uiso 0.50 1 calc PR
C13 C 0.26560(16) 0.51802(14) 0.44431(12) 0.0486(7) Uani 1 1 d .
C14 C 0.2441(2) 0.49959(18) 0.39101(14) 0.0650(9) Uani 1 1 d .
H14 H 0.2147 0.4643 0.3872 0.078 Uiso 1 1 calc R
C15 C 0.2644(3) 0.5310(2) 0.34359(17) 0.0853(12) Uani 1 1 d .
H15 H 0.2491 0.5168 0.3085 0.102 Uiso 1 1 calc R
C16 C 0.3067(3) 0.5828(2) 0.34753(19) 0.0884(14) Uani 1 1 d .
H16 H 0.3206 0.6041 0.3153 0.106 Uiso 1 1 calc R
C17 C 0.3288(2) 0.60361(19) 0.3991(2) 0.0806(12) Uani 1 1 d .
H17 H 0.3576 0.6393 0.4023 0.097 Uiso 1 1 calc R
C18 C 0.3083(2) 0.57148(16) 0.44652(16) 0.0628(8) Uani 1 1 d .
H18 H 0.3236 0.5863 0.4814 0.075 Uiso 1 1 calc R
C19 C 0.17355(15) 0.43453(13) 0.48964(11) 0.0428(6) Uani 1 1 d .
C20 C 0.17741(17) 0.38106(16) 0.45902(15) 0.0600(8) Uani 1 1 d .
H20 H 0.2259 0.3676 0.4469 0.072 Uiso 1 1 calc R
C21 C 0.1131(2) 0.34708(18) 0.44576(17) 0.0710(10) Uani 1 1 d .
H21 H 0.1186 0.3114 0.4250 0.085 Uiso 1 1 calc R
C22 C 0.04104(18) 0.36532(16) 0.46286(15) 0.0618(8) Uani 1 1 d .
H22 H -0.0029 0.3428 0.4534 0.074 Uiso 1 1 calc R
C23 C 0.03461(16) 0.41694(14) 0.49395(14) 0.0519(7) Uani 1 1 d .
H23 H -0.0141 0.4298 0.5062 0.062 Uiso 1 1 calc R
C24 C 0.09955(15) 0.45018(12) 0.50741(12) 0.0433(6) Uani 1 1 d .
H24 H 0.0936 0.4848 0.5295 0.052 Uiso 1 1 calc R
B1 B 0.2500 0.4767(2) 0.5000 0.0430(9) Uani 1 2 d S

loop_
_atom_site_aniso_label
_atom_site_aniso_U_11
_atom_site_aniso_U_22
_atom_site_aniso_U_33
_atom_site_aniso_U_23
_atom_site_aniso_U_13
_atom_site_aniso_U_12
Fe1 0.0367(3) 0.0411(3) 0.0375(3) 0.000 0.000 -0.0019(2)
P1 0.0465(4) 0.0395(4) 0.0527(4) 0.0045(3) 0.0080(3) 0.0010(3)
P2 0.0549(5) 0.0576(5) 0.0497(4) -0.0056(3) 0.0153(4) -0.0134(4)
O1 0.0361(10) 0.0617(12) 0.0458(11) 0.0039(9) -0.0025(8) -0.0015(9)
C1 0.106(3) 0.0417(17) 0.100(3) -0.0033(18) 0.007(3) -0.0057(19)
C2 0.077(2) 0.0438(16) 0.065(2) 0.0010(14) 0.0036(17) -0.0107(15)
C3 0.077(2) 0.0532(18) 0.062(2) 0.0186(15) 0.0058(17) 0.0049(16)
C4 0.089(3) 0.071(2) 0.079(3) 0.023(2) 0.030(2) -0.003(2)
C5 0.0550(19) 0.0497(18) 0.113(3) -0.0032(19) 0.021(2) 0.0084(15)
C6 0.069(2) 0.065(2) 0.104(3) -0.029(2) 0.041(2) -0.0062(18)
C7 0.111(4) 0.095(3) 0.060(2) -0.005(2) 0.019(2) -0.018(3)
C8 0.187(6) 0.118(4) 0.087(3) 0.010(3) 0.052(4) -0.057(4)
C9 0.0463(17) 0.071(2) 0.081(2) -0.0100(19) 0.0082(16) -0.0084(16)
C10 0.059(2) 0.083(3) 0.147(4) 0.005(3) -0.013(3) 0.010(2)
C11 0.042(2) 0.061(2) 0.043(2) 0.000 0.000 -0.0054(18)
C12 0.069(3) 0.128(5) 0.040(2) 0.000 0.000 -0.018(3)
C13 0.0375(14) 0.0544(16) 0.0539(16) 0.0053(13) -0.0003(12) 0.0076(12)
C14 0.062(2) 0.080(2) 0.0532(17) 0.0076(17) -0.0024(15) 0.0059(18)
C15 0.085(3) 0.112(3) 0.059(2) 0.019(2) 0.002(2) 0.017(3)
C16 0.080(3) 0.110(4) 0.074(3) 0.042(3) 0.019(2) 0.027(3)
C17 0.062(2) 0.072(2) 0.107(3) 0.033(2) 0.014(2) 0.0063(19)
C18 0.0540(18) 0.0596(19) 0.075(2) 0.0156(16) 0.0041(16) 0.0006(15)
C19 0.0330(12) 0.0501(15) 0.0452(14) -0.0010(11) 0.0004(10) 0.0029(11)
C20 0.0355(14) 0.069(2) 0.075(2) -0.0217(17) 0.0038(14) 0.0022(14)
C21 0.0498(18) 0.072(2) 0.091(3) -0.034(2) -0.0017(17) -0.0029(16)
C22 0.0386(16) 0.071(2) 0.076(2) -0.0114(17) -0.0085(15) -0.0080(14)
C23 0.0310(13) 0.0608(18) 0.0640(18) 0.0024(14) -0.0001(13) 0.0046(12)
C24 0.0372(13) 0.0441(14) 0.0487(15) 0.0005(11) 0.0001(11) 0.0043(11)
B1 0.0335(19) 0.047(2) 0.048(2) 0.000 0.0005(18) 0.000

loop_
_atom_type_symbol
_atom_type_description
_atom_type_scat_dispersion_real
_atom_type_scat_dispersion_imag
_atom_type_scat_source
C C 0.0033 0.0016 'International Tables Vol C Tables 4.2.6.8 and 6.1.1.4'
H H 0.0000 0.0000 'International Tables Vol C Tables 4.2.6.8 and 6.1.1.4'
B B 0.0013 0.0007 'International Tables Vol C Tables 4.2.6.8 and 6.1.1.4'
O O 0.0106 0.0060 'International Tables Vol C Tables 4.2.6.8 and 6.1.1.4'
P P 0.1023 0.0942 'International Tables Vol C Tables 4.2.6.8 and 6.1.1.4'
Fe Fe 0.3463 0.8444 'International Tables Vol C Tables 4.2.6.8 and 6.1.1.4'

loop_
_geom_angle_atom_site_label_1
_geom_angle_atom_site_label_2
_geom_angle_atom_site_label_3
_geom_angle
_geom_angle_site_symmetry_1
_geom_angle_site_symmetry_3
O1 Fe1 O1 63.52(11) . 2_655
O1 Fe1 P2 95.78(6) . .
O1 Fe1 P2 159.30(6) 2_655 .
O1 Fe1 P2 159.30(6) . 2_655
O1 Fe1 P2 95.78(6) 2_655 2_655
P2 Fe1 P2 104.92(5) . 2_655
O1 Fe1 P1 92.00(6) . 2_655
O1 Fe1 P1 84.68(6) 2_655 2_655
P2 Fe1 P1 96.87(3) . 2_655
P2 Fe1 P1 85.52(3) 2_655 2_655
O1 Fe1 P1 84.68(6) . .
O1 Fe1 P1 92.00(6) 2_655 .
P2 Fe1 P1 85.52(3) . .
P2 Fe1 P1 96.87(3) 2_655 .
P1 Fe1 P1 176.10(5) 2_655 .
O1 Fe1 C11 31.76(5) . .
O1 Fe1 C11 31.76(5) 2_655 .
P2 Fe1 C11 127.54(3) . .
P2 Fe1 C11 127.54(3) 2_655 .
P1 Fe1 C11 88.05(2) 2_655 .
P1 Fe1 C11 88.05(2) . .
C5 P1 C3 103.48(18) . .
C5 P1 C2 102.51(18) . .
C3 P1 C2 102.98(17) . .
C5 P1 Fe1 103.25(12) . .
C3 P1 Fe1 118.27(12) . .
C2 P1 Fe1 123.54(11) . .
C6 P2 C9 104.13(19) . .
C6 P2 C7 104.3(2) . .
C9 P2 C7 106.7(2) . .
C6 P2 Fe1 109.76(12) . .
C9 P2 Fe1 109.18(12) . .
C7 P2 Fe1 121.39(17) . .
C11 O1 Fe1 88.93(19) . .
C1 C2 P1 117.2(3) . .
C4 C3 P1 114.3(3) . .
C6 C5 P1 106.4(3) . .
C5 C6 P2 108.5(2) . .
C8 C7 P2 117.8(4) . .
C10 C9 P2 119.7(3) . .
O1 C11 O1 118.6(4) 2_655 .
O1 C11 C12 120.70(18) 2_655 .
O1 C11 C12 120.70(18) . .
O1 C11 Fe1 59.30(18) 2_655 .
O1 C11 Fe1 59.30(18) . .
C12 C11 Fe1 180.0 . .
C14 C13 C18 115.1(3) . .
C14 C13 B1 122.7(3) . .
C18 C13 B1 121.9(3) . .
C15 C14 C13 122.8(4) . .
C16 C15 C14 120.3(4) . .
C15 C16 C17 119.6(4) . .
C16 C17 C18 119.6(4) . .
C17 C18 C13 122.6(4) . .
C24 C19 C20 114.6(3) . .
C24 C19 B1 123.6(2) . .
C20 C19 B1 121.7(2) . .
C21 C20 C19 123.0(3) . .
C22 C21 C20 120.2(3) . .
C23 C22 C21 118.8(3) . .
C22 C23 C24 120.4(3) . .
C23 C24 C19 122.9(3) . .
C19 B1 C19 110.5(3) 4_556 .
C19 B1 C13 107.95(13) 4_556 .
C19 B1 C13 109.09(14) . .
C19 B1 C13 109.09(14) 4_556 4_556
C19 B1 C13 107.95(13) . 4_556
C13 B1 C13 112.3(3) . 4_556

loop_
_geom_bond_atom_site_label_1
_geom_bond_atom_site_label_2
_geom_bond_distance
_geom_bond_site_symmetry_2
Fe1 O1 2.0546(19) .
Fe1 O1 2.0546(19) 2_655
Fe1 P2 2.1956(8) .
Fe1 P2 2.1956(8) 2_655
Fe1 P1 2.2881(7) 2_655
Fe1 P1 2.2881(7) .
Fe1 C11 2.389(4) .
P1 C5 1.827(3) .
P1 C3 1.830(3) .
P1 C2 1.832(3) .
P2 C6 1.827(4) .
P2 C9 1.838(4) .
P2 C7 1.857(4) .
O1 C11 1.258(3) .
C1 C2 1.528(5) .
C3 C4 1.523(5) .
C5 C6 1.531(6) .
C7 C8 1.441(7) .
C9 C10 1.507(5) .
C11 O1 1.258(3) 2_655
C11 C12 1.497(6) .
C13 C14 1.396(4) .
C13 C18 1.400(5) .
C13 B1 1.645(4) .
C14 C15 1.382(5) .
C15 C16 1.367(7) .
C16 C17 1.378(7) .
C17 C18 1.391(5) .
C19 C24 1.397(4) .
C19 C20 1.398(4) .
C19 B1 1.643(4) .
C20 C21 1.385(5) .
C21 C22 1.377(5) .
C22 C23 1.373(5) .
C23 C24 1.386(4) .
B1 C19 1.643(4) 4_556
B1 C13 1.645(4) 4_556
